data_2212021
loop_
_publ_author_name
'Liu, Ying-Hong'
'Li, Su-Zhi'

_publ_section_title
;
 Poly[potassium aquadi-\m-oxalato-neodymium(III) dihydrate]
;
_journal_coeditor_code BI2114
_journal_issue 2
_journal_name_full 'Acta Crystallographica Section E'
_journal_page_first m312
_journal_page_last m313
_journal_paper_doi 10.1107/S1600536806055231
_journal_volume 63
_journal_year 2007
_chemical_formula_iupac 'K [Nd (C2 O4)2 (H2 O)], 2H2 O'
_chemical_formula_moiety 'K +, C4 H4 Nd O10 -, 2H2 O'
_chemical_formula_sum 'C4 H6 K Nd O11'
_chemical_formula_weight 413.43
_chemical_name_systematic
;
Poly[potassium aquadi-\m-oxalato-neodymium(III) dihydrate]
;
_space_group_IT_number 15
_symmetry_cell_setting monoclinic
_symmetry_space_group_name_Hall '-C 2yc'
_symmetry_space_group_name_H-M 'C 1 2/c 1'
_atom_sites_solution_hydrogens geom
_atom_sites_solution_primary direct
_atom_sites_solution_secondary difmap
_audit_creation_method SHELXL-97
_cell_angle_alpha 90.00
_cell_angle_beta 99.286(3)
_cell_angle_gamma 90.00
_cell_formula_units_Z 8
_cell_length_a 23.085(5)
_cell_length_b 7.4913(15)
_cell_length_c 12.941(3)
_cell_measurement_reflns_used 250
_cell_measurement_temperature 293(2)
_cell_measurement_theta_max 25
_cell_measurement_theta_min 2.5
_cell_volume 2208.6(8)
_computing_cell_refinement PROCESS-AUTO
_computing_data_collection 'PROCESS-AUTO (Rigaku, 1998)'
_computing_data_reduction 'CrystalStructure (Rigaku/MSC, 2004)'
_computing_molecular_graphics 'WinGX (Farrugia, 1999)'
_computing_publication_material SHELXL97
_computing_structure_refinement 'SHELXL97 (Sheldrick, 1997)'
_computing_structure_solution 'SHELXS97 (Sheldrick, 1997)'
_diffrn_ambient_temperature 293(2)
_diffrn_measured_fraction_theta_full 0.993
_diffrn_measured_fraction_theta_max 0.993
_diffrn_measurement_device_type 'Rigaku R-AXIS-IV'
_diffrn_measurement_method \w
_diffrn_radiation_monochromator graphite
_diffrn_radiation_source 'fine-focus sealed tube'
_diffrn_radiation_type MoK\a
_diffrn_radiation_wavelength 0.71073
_diffrn_reflns_av_R_equivalents 0.0411
_diffrn_reflns_av_sigmaI/netI 0.0583
_diffrn_reflns_limit_h_max 19
_diffrn_reflns_limit_h_min -27
_diffrn_reflns_limit_k_max 8
_diffrn_reflns_limit_k_min -8
_diffrn_reflns_limit_l_max 15
_diffrn_reflns_limit_l_min -15
_diffrn_reflns_number 5056
_diffrn_reflns_theta_full 25.25
_diffrn_reflns_theta_max 25.25
_diffrn_reflns_theta_min 3.21
_diffrn_standards_number 0
_exptl_absorpt_coefficient_mu 5.128
_exptl_absorpt_correction_T_max 0.569
_exptl_absorpt_correction_T_min 0.330
_exptl_absorpt_correction_type multi-scan
_exptl_absorpt_process_details '(ABSCOR; Higashi, 1995)'
_exptl_crystal_colour pink
_exptl_crystal_density_diffrn 2.487
_exptl_crystal_density_method 'not measured'
_exptl_crystal_description block
_exptl_crystal_F_000 1576
_exptl_crystal_size_max 0.26
_exptl_crystal_size_mid 0.13
_exptl_crystal_size_min 0.11
_refine_diff_density_max 0.873
_refine_diff_density_min -2.075
_refine_ls_extinction_method none
_refine_ls_goodness_of_fit_ref 1.281
_refine_ls_hydrogen_treatment constr
_refine_ls_matrix_type full
_refine_ls_number_parameters 154
_refine_ls_number_reflns 1985
_refine_ls_number_restraints 66
_refine_ls_restrained_S_all 1.293
_refine_ls_R_factor_all 0.0701
_refine_ls_R_factor_gt 0.0537
_refine_ls_shift/su_max 0.000
_refine_ls_shift/su_mean 0.000
_refine_ls_structure_factor_coef Fsqd
_refine_ls_weighting_details 'calc w=1/[\s^2^(Fo^2^)+55.1422P] where P=(Fo^2^+2Fc^2^)/3'
_refine_ls_weighting_scheme calc
_refine_ls_wR_factor_gt 0.1147
_refine_ls_wR_factor_ref 0.1197
_reflns_number_gt 1531
_reflns_number_total 1985
_reflns_threshold_expression I>2\s(I)
_cod_data_source_file bi2114.cif
_cod_data_source_block I
_cod_original_sg_symbol_H-M 'C 2/c'
_cod_database_code 2212021
_cod_database_fobs_code 2212021

loop_
_symmetry_equiv_pos_as_xyz
'x, y, z'
'-x, y, -z+1/2'
'x+1/2, y+1/2, z'
'-x+1/2, y+1/2, -z+1/2'
'-x, -y, -z'
'x, -y, z-1/2'
'-x+1/2, -y+1/2, -z'
'x+1/2, -y+1/2, z-1/2'

loop_
_atom_site_type_symbol
_atom_site_label
_atom_site_fract_x
_atom_site_fract_y
_atom_site_fract_z
_atom_site_U_iso_or_equiv
_atom_site_adp_type
_atom_site_calc_flag
_atom_site_refinement_flags
_atom_site_occupancy
K K1 0.58112(15) 0.0002(5) 0.8731(3) 0.0514(8) Uani d . 1
Nd Nd1 0.63733(2) 0.50022(9) 0.51386(4) 0.0146(2) Uani d . 1
O O1 0.6605(4) 0.6607(13) 0.8570(6) 0.041(2) Uani d U 1
O O2 0.6703(4) 0.6413(14) 0.6886(6) 0.043(2) Uani d U 1
O O3 0.5968(4) 0.3623(11) 0.8388(6) 0.0281(19) Uani d U 1
O O4 0.5991(3) 0.3587(10) 0.6656(6) 0.0237(18) Uani d U 1
O O5 0.5450(3) 0.3412(10) 0.4542(5) 0.0166(16) Uani d U 1
O O6 0.4498(3) 0.3272(10) 0.4646(6) 0.0197(17) Uani d U 1
O O7 0.7464(4) 0.5266(11) 0.5259(8) 0.039(2) Uani d U 1
O O8 0.8239(3) 0.6983(10) 0.5122(6) 0.0228(18) Uani d U 1
C C1 0.6510(5) 0.5883(18) 0.7694(8) 0.028(3) Uani d . 1
C C2 0.6122(5) 0.4200(14) 0.7579(8) 0.013(2) Uani d . 1
C C3 0.4985(5) 0.4023(14) 0.4762(7) 0.016(2) Uani d . 1
C C4 0.7703(4) 0.6689(15) 0.5105(8) 0.019(2) Uani d . 1
O O1W 0.6766(4) 0.2032(11) 0.5566(7) 0.032(2) Uani d U 1
H H1WA 0.6814 0.1433 0.6132 0.048 Uiso d R 1
H H1WB 0.6931 0.1499 0.5112 0.048 Uiso d R 1
O O2W 0.6910(5) 0.0106(15) 0.7359(8) 0.065(3) Uani d U 1
H H2WA 0.6846 -0.0992 0.7221 0.098 Uiso d R 1
H H2WB 0.7077 0.0156 0.7994 0.098 Uiso d R 1
O O3W 0.5418(4) 0.0093(14) 0.6535(8) 0.052(3) Uani d U 1
H H3WA 0.5548 -0.0801 0.6239 0.078 Uiso d R 1
H H3WB 0.5533 0.1042 0.6271 0.078 Uiso d R 1

loop_
_atom_site_aniso_label
_atom_site_aniso_U_11
_atom_site_aniso_U_22
_atom_site_aniso_U_33
_atom_site_aniso_U_12
_atom_site_aniso_U_13
_atom_site_aniso_U_23
K1 0.061(2) 0.0327(16) 0.057(2) -0.0080(19) -0.0005(15) 0.0032(18)
Nd1 0.0132(3) 0.0187(3) 0.0127(3) -0.0015(3) 0.00443(18) -0.0010(3)
O1 0.058(5) 0.049(5) 0.018(4) -0.033(5) 0.007(4) -0.007(4)
O2 0.048(5) 0.063(6) 0.019(4) -0.044(5) 0.008(4) -0.004(4)
O3 0.044(5) 0.027(4) 0.014(4) -0.007(4) 0.005(3) -0.002(3)
O4 0.031(4) 0.022(4) 0.019(4) -0.006(3) 0.008(3) 0.000(3)
O5 0.013(3) 0.017(4) 0.021(4) 0.004(3) 0.005(3) -0.001(3)
O6 0.012(4) 0.022(4) 0.026(4) -0.006(3) 0.006(3) -0.011(3)
O7 0.024(4) 0.016(4) 0.077(6) 0.001(4) 0.014(4) 0.011(4)
O8 0.014(4) 0.018(4) 0.036(4) -0.001(3) 0.003(3) -0.001(3)
C1 0.026(6) 0.049(8) 0.010(6) -0.019(6) 0.005(5) 0.001(6)
C2 0.016(5) 0.014(5) 0.009(5) 0.005(4) 0.000(4) 0.001(4)
C3 0.023(6) 0.016(6) 0.009(6) -0.002(5) 0.007(5) -0.002(4)
C4 0.018(6) 0.019(6) 0.020(6) -0.002(5) 0.009(4) 0.007(5)
O1W 0.041(5) 0.025(4) 0.033(4) 0.013(4) 0.019(4) 0.012(4)
O2W 0.086(7) 0.053(6) 0.051(6) 0.004(6) -0.009(5) 0.001(5)
O3W 0.058(5) 0.046(5) 0.057(5) -0.006(5) 0.021(4) -0.014(5)

loop_
_atom_type_symbol
_atom_type_description
_atom_type_scat_dispersion_real
_atom_type_scat_dispersion_imag
_atom_type_scat_source
C C 0.0033 0.0016 'International Tables Vol C Tables 4.2.6.8 and 6.1.1.4'
H H 0.0000 0.0000 'International Tables Vol C Tables 4.2.6.8 and 6.1.1.4'
K K 0.2009 0.2494 'International Tables Vol C Tables 4.2.6.8 and 6.1.1.4'
Nd Nd -0.1943 3.0179 'International Tables Vol C Tables 4.2.6.8 and 6.1.1.4'
O O 0.0106 0.0060 'International Tables Vol C Tables 4.2.6.8 and 6.1.1.4'

loop_
_geom_angle_atom_site_label_1
_geom_angle_atom_site_label_2
_geom_angle_atom_site_label_3
_geom_angle_site_symmetry_1
_geom_angle_site_symmetry_3
_geom_angle
O3 K1 O3W . 2_656 96.4(3)
O3 K1 O3W . . 81.1(3)
O3W K1 O3W 2_656 . 73.9(3)
O3 K1 O8 . 4_646 57.9(2)
O3W K1 O8 2_656 4_646 136.7(3)
O3W K1 O8 . 4_646 127.0(3)
O3 K1 O5 . 6_556 163.4(3)
O3W K1 O5 2_656 6_556 74.0(3)
O3W K1 O5 . 6_556 108.4(3)
O8 K1 O5 4_646 6_556 120.4(2)
O3 K1 O1 . 1_545 133.0(3)
O3W K1 O1 2_656 1_545 126.7(3)
O3W K1 O1 . 1_545 92.8(3)
O8 K1 O1 4_646 1_545 92.7(2)
O5 K1 O1 6_556 1_545 61.6(2)
O3 K1 O2W . . 76.2(3)
O3W K1 O2W 2_656 . 141.1(3)
O3W K1 O2W . . 67.3(3)
O8 K1 O2W 4_646 . 71.2(3)
O5 K1 O2W 6_556 . 119.8(3)
O1 K1 O2W 1_545 . 58.9(3)
O3 K1 O1W . 6_556 118.1(2)
O3W K1 O1W 2_656 6_556 129.6(3)
O3W K1 O1W . 6_556 142.2(3)
O8 K1 O1W 4_646 6_556 60.3(2)
O5 K1 O1W 6_556 6_556 62.7(2)
O1 K1 O1W 1_545 6_556 49.9(2)
O2W K1 O1W . 6_556 85.3(2)
O3 K1 O6 . 2_656 55.8(2)
O3W K1 O6 2_656 2_656 75.4(3)
O3W K1 O6 . 2_656 122.6(3)
O8 K1 O6 4_646 2_656 61.4(2)
O5 K1 O6 6_556 2_656 108.0(2)
O1 K1 O6 1_545 2_656 143.9(2)
O2W K1 O6 . 2_656 124.8(2)
O1W K1 O6 6_556 2_656 94.0(2)
O1W Nd1 O6 . 5_666 137.8(3)
O1W Nd1 O5 . . 84.3(3)
O6 Nd1 O5 5_666 . 66.7(2)
O1W Nd1 O8 . 7_666 137.4(3)
O6 Nd1 O8 5_666 7_666 81.7(2)
O5 Nd1 O8 . 7_666 135.7(2)
O1W Nd1 O1 . 6_565 67.8(3)
O6 Nd1 O1 5_666 6_565 129.6(3)
O5 Nd1 O1 . 6_565 78.4(3)
O8 Nd1 O1 7_666 6_565 101.6(3)
O1W Nd1 O2 . . 97.6(3)
O6 Nd1 O2 5_666 . 79.0(3)
O5 Nd1 O2 . . 127.7(3)
O8 Nd1 O2 7_666 . 70.9(3)
O1 Nd1 O2 6_565 . 150.1(3)
O1W Nd1 O7 . . 74.0(3)
O6 Nd1 O7 5_666 . 142.0(2)
O5 Nd1 O7 . . 150.6(3)
O8 Nd1 O7 7_666 . 63.5(2)
O1 Nd1 O7 6_565 . 75.1(3)
O2 Nd1 O7 . . 75.7(3)
O1W Nd1 O4 . . 66.5(3)
O6 Nd1 O4 5_666 . 74.6(3)
O5 Nd1 O4 . . 69.1(2)
O8 Nd1 O4 7_666 . 132.3(3)
O1 Nd1 O4 6_565 . 125.5(3)
O2 Nd1 O4 . . 64.3(3)
O7 Nd1 O4 . . 117.4(3)
O1W Nd1 O3 . 6_565 130.4(3)
O6 Nd1 O3 5_666 6_565 72.2(3)
O5 Nd1 O3 . 6_565 74.8(3)
O8 Nd1 O3 7_666 6_565 66.1(3)
O1 Nd1 O3 6_565 6_565 64.2(3)
O2 Nd1 O3 . 6_565 130.8(3)
O7 Nd1 O3 . 6_565 104.3(3)
O4 Nd1 O3 . 6_565 138.2(3)
C1 O1 Nd1 . 6_566 120.2(8)
C1 O1 K1 . 1_565 113.1(8)
Nd1 O1 K1 6_566 1_565 97.6(3)
C1 O2 Nd1 . . 121.2(7)
C2 O3 Nd1 . 6_566 120.0(7)
C2 O3 K1 . . 122.6(7)
Nd1 O3 K1 6_566 . 107.1(3)
C2 O4 Nd1 . . 121.4(7)
C3 O5 Nd1 . . 119.2(6)
C3 O5 K1 . 6 135.2(7)
Nd1 O5 K1 . 6 104.6(2)
C3 O6 Nd1 . 5_666 119.4(7)
C3 O6 K1 . 2_656 122.0(6)
Nd1 O6 K1 5_666 2_656 93.0(2)
C4 O7 Nd1 . . 122.0(7)
C4 O8 Nd1 . 7_666 122.4(7)
C4 O8 K1 . 4_656 126.2(7)
Nd1 O8 K1 7_666 4_656 106.3(3)
O1 C1 O2 . . 125.7(12)
O1 C1 C2 . . 117.3(10)
O2 C1 C2 . . 117.0(10)
O3 C2 O4 . . 127.7(10)
O3 C2 C1 . . 116.5(9)
O4 C2 C1 . . 115.7(9)
O5 C3 O6 . . 127.1(10)
O5 C3 C3 . 5_666 116.4(12)
O6 C3 C3 . 5_666 116.4(12)
O7 C4 O8 . . 128.0(10)
O7 C4 C4 . 7_666 116.0(11)
O8 C4 C4 . 7_666 115.9(12)
Nd1 O1W K1 . 6 94.4(3)
Nd1 O1W H1WA . . 132.1
K1 O1W H1WA 6 . 110.5
Nd1 O1W H1WB . . 117.7
K1 O1W H1WB 6 . 67.2
H1WA O1W H1WB . . 109.7
K1 O2W H2WA . . 88.2
K1 O2W H2WB . . 75.5
H2WA O2W H2WB . . 106.4
K1 O3W K1 2_656 . 106.0(3)
K1 O3W H3WA 2_656 . 110.4
K1 O3W H3WA . . 110.7
K1 O3W H3WB 2_656 . 110.4
K1 O3W H3WB . . 110.6
H3WA O3W H3WB . . 108.8

loop_
_geom_bond_atom_site_label_1
_geom_bond_atom_site_label_2
_geom_bond_site_symmetry_2
_geom_bond_distance
_geom_bond_publ_flag
Nd1 O1 6_565 2.492(8) y
Nd1 O2 . 2.502(8) y
Nd1 O3 6_565 2.527(7) y
Nd1 O4 . 2.514(8) y
Nd1 O5 . 2.455(7) y
Nd1 O6 5_666 2.444(7) y
Nd1 O7 . 2.505(8) y
Nd1 O8 7_666 2.472(8) y
Nd1 O1W . 2.432(8) y
K1 O1 1_545 3.161(11) y
K1 O3 . 2.781(9) y
K1 O5 6_556 2.936(8) y
K1 O6 2_656 3.377(9) y
K1 O8 4_646 2.857(8) y
K1 O1W 6_556 3.336(9) y
K1 O2W . 3.324(13) y
K1 O3W . 2.841(11) y
K1 O3W 2_656 2.803(10) y
O1 C1 . 1.244(14) ?
O2 C1 . 1.264(14) ?
O3 C2 . 1.238(13) ?
O4 C2 . 1.270(12) ?
O5 C3 . 1.240(13) ?
O6 C3 . 1.245(13) ?
O7 C4 . 1.231(13) ?
O8 C4 . 1.254(12) ?
C1 C2 . 1.540(16) ?
C3 C3 5_666 1.59(2) ?
C4 C4 7_666 1.53(2) ?
O1W H1WA . 0.85 ?
O1W H1WB . 0.85 ?
O2W H2WA . 0.85 ?
O2W H2WB . 0.85 ?
O3W H3WA . 0.85 ?
O3W H3WB . 0.85 ?
